data_4081372
loop_
_publ_author_name
'Jiang, Yi'
'Wang, Yong-Tao'
'Ma, Zheng-Gen'
'Li, Zhi-Hong'
'Wei, Qiao-Hua'
'Chen, Guo-Nan'

_publ_section_title
;
 New Luminescent Ag2Au2Heteronuclear Alkynyl--Phosphine Complexes and
 Recognition of Homocysteine and Cysteine
;
_journal_issue 17
_journal_name_full Organometallics
_journal_page_first 4919
_journal_paper_doi 10.1021/om400646p
_journal_volume 32
_journal_year 2013
_chemical_formula_sum 'C108 H88 Ag2 Au2 Cl7 N3 O8 P6'
_chemical_formula_weight 2599.46
_chemical_name_systematic
; 
 ? 
;
_space_group_IT_number 2
_symmetry_cell_setting triclinic
_symmetry_space_group_name_Hall '-P 1'
_symmetry_space_group_name_H-M 'P -1'
_atom_sites_solution_hydrogens geom
_atom_sites_solution_primary direct
_atom_sites_solution_secondary difmap
_audit_creation_method SHELXL-97
_cell_angle_alpha 92.25(3)
_cell_angle_beta 104.54(3)
_cell_angle_gamma 101.13(3)
_cell_formula_units_Z 2
_cell_length_a 13.870(3)
_cell_length_b 15.551(3)
_cell_length_c 26.186(5)
_cell_measurement_reflns_used 15787
_cell_measurement_temperature 293(2)
_cell_measurement_theta_max 27.5
_cell_measurement_theta_min 1.51
_cell_volume 5341(2)
_computing_cell_refinement HKL2000
_computing_data_collection 'Mar CCD'
_computing_data_reduction HKL2000
_computing_molecular_graphics 'Bruker SHELXTL'
_computing_publication_material 'Bruker SHELXTL'
_computing_structure_refinement 'SHELXL-97 (Sheldrick, 1997)'
_computing_structure_solution 'SHELXS-97 (Sheldrick, 1990)'
_diffrn_ambient_temperature 293(2)
_diffrn_measured_fraction_theta_full 0.918
_diffrn_measured_fraction_theta_max 0.918
_diffrn_measurement_device_type 'Mar CCD 165 nm'
_diffrn_measurement_method oscillation
_diffrn_radiation_monochromator graphite
_diffrn_radiation_source 'fine-focus sealed tube'
_diffrn_radiation_type synchrotron
_diffrn_radiation_wavelength 0.71073
_diffrn_reflns_av_R_equivalents 0.0000
_diffrn_reflns_av_sigmaI/netI 0.0241
_diffrn_reflns_limit_h_max 16
_diffrn_reflns_limit_h_min 0
_diffrn_reflns_limit_k_max 17
_diffrn_reflns_limit_k_min -17
_diffrn_reflns_limit_l_max 29
_diffrn_reflns_limit_l_min -30
_diffrn_reflns_number 15787
_diffrn_reflns_theta_full 24.22
_diffrn_reflns_theta_max 24.22
_diffrn_reflns_theta_min 1.34
_diffrn_standards_decay_% none
_diffrn_standards_interval_count none
_diffrn_standards_interval_time none
_diffrn_standards_number none
_exptl_absorpt_coefficient_mu 3.420
_exptl_absorpt_correction_type none
_exptl_crystal_colour yellow
_exptl_crystal_density_diffrn 1.616
_exptl_crystal_density_method 'not measured'
_exptl_crystal_description prism
_exptl_crystal_F_000 2564
_exptl_crystal_size_max 0.26
_exptl_crystal_size_mid 0.20
_exptl_crystal_size_min 0.16
_platon_squeeze_details ' ?'
_refine_diff_density_max 1.408
_refine_diff_density_min -1.628
_refine_diff_density_rms 0.101
_refine_ls_extinction_method none
_refine_ls_goodness_of_fit_ref 1.046
_refine_ls_hydrogen_treatment constr
_refine_ls_matrix_type full
_refine_ls_number_parameters 1233
_refine_ls_number_reflns 15787
_refine_ls_number_restraints 0
_refine_ls_restrained_S_all 1.046
_refine_ls_R_factor_all 0.0294
_refine_ls_R_factor_gt 0.0287
_refine_ls_shift/su_max 0.001
_refine_ls_shift/su_mean 0.000
_refine_ls_structure_factor_coef Fsqd
_refine_ls_weighting_details 'calc w=1/[\s^2^(Fo^2^)+(0.0316P)^2^+24.3852P] where P=(Fo^2^+2Fc^2^)/3'
_refine_ls_weighting_scheme calc
_refine_ls_wR_factor_gt 0.0747
_refine_ls_wR_factor_ref 0.0757
_reflns_number_gt 15384
_reflns_number_total 15787
_reflns_threshold_expression >2sigma(I)
_cod_data_source_file om400646p_si_002.cif
_cod_data_source_block Compoumd_1
_cod_depositor_comments
;
The following automatic conversions were performed:

'_symmetry_cell_setting' value 'Triclinic' changed to 'triclinic'
according to /home/saulius/struct/CIF-dictionaries/cif_core.dic
dictionary named 'cif_core.dic' version 2.4.2 from 2011-04-26.

Automatic conversion script
Id: cif_fix_values 1891 2012-01-12 08:04:46Z andrius 
;
_cod_original_cell_volume 5341.6(18)
_cod_original_sg_symbol_H-M P-1
_cod_database_code 4081372

loop_
_symmetry_equiv_pos_as_xyz
'x, y, z'
'-x, -y, -z'

loop_
_atom_site_label
_atom_site_type_symbol
_atom_site_fract_x
_atom_site_fract_y
_atom_site_fract_z
_atom_site_U_iso_or_equiv
_atom_site_adp_type
_atom_site_occupancy
_atom_site_symmetry_multiplicity
_atom_site_calc_flag
_atom_site_refinement_flags
Au1 Au 0.402635(12) 0.288031(10) 0.252235(6) 0.01436(5) Uani 1 1 d .
Au2 Au 0.508637(13) 0.469362(10) 0.250115(6) 0.01862(5) Uani 1 1 d .
Ag1 Ag 0.46033(2) 0.121766(19) 0.223306(12) 0.01512(8) Uani 1 1 d .
Ag2 Ag 0.21924(2) 0.215664(18) 0.286325(11) 0.01142(7) Uani 1 1 d .
P1 P 0.45537(8) 0.47485(6) 0.15941(4) 0.0126(2) Uani 1 1 d .
P2 P 0.59404(9) 0.49430(7) 0.33985(4) 0.0179(2) Uani 1 1 d .
P3 P 0.30310(9) 0.25192(7) 0.38136(4) 0.0139(2) Uani 1 1 d .
P4 P 0.09106(8) 0.08688(7) 0.23604(4) 0.0138(2) Uani 1 1 d .
P5 P 0.43817(9) -0.01295(7) 0.26580(4) 0.0157(2) Uani 1 1 d .
P6 P 0.43819(9) 0.13890(7) 0.12896(4) 0.0150(2) Uani 1 1 d .
Cl1 Cl -0.02588(9) -0.26711(7) 0.09300(5) 0.0244(2) Uani 1 1 d .
Cl2 Cl 0.20593(9) -0.24873(7) 0.41586(4) 0.0226(2) Uani 1 1 d .
Cl3 Cl -0.11684(16) -0.16658(13) 0.40033(7) 0.0750(7) Uani 1 1 d .
Cl4 Cl -0.14505(10) -0.25856(7) 0.23913(4) 0.0280(3) Uani 1 1 d .
Cl5 Cl 0.08417(10) -0.39335(8) -0.03367(5) 0.0317(3) Uani 1 1 d .
Cl6 Cl 0.3029(4) 0.0672(3) -0.09401(18) 0.0481(10) Uani 0.50 1 d P
Cl6' Cl 0.2816(4) 0.0749(3) -0.07201(18) 0.0460(10) Uani 0.50 1 d P
Cl7 Cl 0.42376(11) 0.27512(10) -0.03780(6) 0.0467(4) Uani 1 1 d .
O1 O 0.0811(3) -0.2582(4) 0.1145(2) 0.082(2) Uani 1 1 d .
O2 O -0.0722(5) -0.3469(3) 0.0573(2) 0.079(2) Uani 1 1 d .
O3 O -0.0754(3) -0.2705(3) 0.13510(13) 0.0351(9) Uani 1 1 d .
O4 O -0.0415(3) -0.1935(2) 0.06349(13) 0.0292(8) Uani 1 1 d .
O5 O 0.2958(3) -0.2007(3) 0.45505(16) 0.0507(12) Uani 1 1 d .
O6 O 0.2143(4) -0.2233(3) 0.36518(14) 0.0470(11) Uani 1 1 d .
O7 O 0.1162(3) -0.2253(3) 0.42503(19) 0.0503(11) Uani 1 1 d .
O8 O 0.1949(3) -0.3420(2) 0.41697(19) 0.0497(11) Uani 1 1 d .
N1 N 0.4697(3) 0.3617(2) 0.37107(13) 0.0172(8) Uani 1 1 d .
N2 N 0.4185(3) 0.3038(2) 0.13275(13) 0.0131(7) Uani 1 1 d .
N3 N 0.2505(3) 0.0120(2) 0.25028(14) 0.0148(8) Uani 1 1 d .
C1 C 0.5421(4) 0.2641(3) 0.26482(17) 0.0178(10) Uani 1 1 d .
H1C H 0.5448 0.2469 0.3007 0.021 Uiso 1 1 calc R
C01 C -0.0802(5) -0.1885(4) 0.3407(2) 0.0457(16) Uani 1 1 d .
H01A H -0.0543 -0.1339 0.3274 0.055 Uiso 1 1 calc R
H01B H -0.0275 -0.2227 0.3475 0.055 Uiso 1 1 calc R
C2 C 0.6333(3) 0.2672(3) 0.26937(17) 0.0174(9) Uani 1 1 d .
C02 C -0.1759(4) -0.2403(3) 0.30038(19) 0.0300(12) Uani 1 1 d .
H02A H -0.2297 -0.2074 0.2954 0.036 Uiso 1 1 calc R
H02B H -0.1995 -0.2962 0.3131 0.036 Uiso 1 1 calc R
C3 C 0.7395(3) 0.2776(3) 0.27056(17) 0.0182(9) Uani 1 1 d .
C03 C 0.0541(4) -0.4735(3) 0.01119(19) 0.0279(11) Uani 1 1 d .
H03A H 0.1017 -0.5126 0.0160 0.033 Uiso 1 1 calc R
H03B H 0.0603 -0.4437 0.0455 0.033 Uiso 1 1 calc R
C04 C 0.2535(5) 0.1659(4) -0.1061(3) 0.0529(17) Uani 1 1 d .
C4 C 0.8085(5) 0.2551(7) 0.3117(3) 0.076(3) Uani 1 1 d .
H4B H 0.7841 0.2246 0.3396 0.092 Uiso 1 1 calc R
C5 C 0.9125(9) 0.2889(9) 0.3205(5) 0.039(3) Uiso 0.50 1 d P
H5B H 0.9587 0.3060 0.3560 0.046 Uiso 0.50 1 calc PR
C5' C 0.9093(8) 0.2493(7) 0.3057(4) 0.024(2) Uiso 0.50 1 d P
H5'A H 0.9440 0.2037 0.3214 0.029 Uiso 0.50 1 calc PR
C05 C 0.2902(4) 0.2453(4) -0.0703(2) 0.0409(14) Uani 1 1 d .
H05A H 0.2536 0.2396 -0.0431 0.049 Uiso 1 1 calc R
H05B H 0.2718 0.2938 -0.0900 0.049 Uiso 1 1 calc R
C6 C 0.9456(4) 0.3016(3) 0.2717(2) 0.0349(13) Uani 1 1 d .
H6B H 1.0182 0.3127 0.2730 0.042 Uiso 1 1 calc R
C7 C 0.8780(4) 0.3245(4) 0.2306(2) 0.0421(15) Uani 1 1 d .
H7B H 0.9003 0.3483 0.2024 0.050 Uiso 1 1 calc R
C8 C 0.7751(4) 0.3131(4) 0.2295(2) 0.0421(15) Uani 1 1 d .
H8B H 0.7299 0.3296 0.2008 0.050 Uiso 1 1 calc R
C11 C 0.2773(3) 0.3355(3) 0.23989(16) 0.0147(9) Uani 1 1 d .
C12 C 0.2189(3) 0.3847(3) 0.23390(16) 0.0177(10) Uani 1 1 d .
C13 C 0.1568(3) 0.4482(3) 0.22737(17) 0.0147(9) Uani 1 1 d .
C14 C 0.0853(3) 0.4500(3) 0.17895(17) 0.0190(9) Uani 1 1 d .
H14A H 0.0757 0.4073 0.1512 0.023 Uiso 1 1 calc R
C15 C 0.0300(4) 0.5143(3) 0.17260(19) 0.0240(10) Uani 1 1 d .
H15A H -0.0173 0.5155 0.1405 0.029 Uiso 1 1 calc R
C16 C 0.0443(4) 0.5780(3) 0.2142(2) 0.0236(10) Uani 1 1 d .
H16A H 0.0063 0.6216 0.2097 0.028 Uiso 1 1 calc R
C17 C 0.1146(4) 0.5773(3) 0.26204(19) 0.0236(10) Uani 1 1 d .
H17A H 0.1241 0.6206 0.2894 0.028 Uiso 1 1 calc R
C18 C 0.1701(4) 0.5131(3) 0.26912(18) 0.0216(10) Uani 1 1 d .
H18A H 0.2166 0.5121 0.3015 0.026 Uiso 1 1 calc R
C21 C 0.5710(3) 0.3982(3) 0.37755(16) 0.0169(9) Uani 1 1 d .
C22 C 0.6479(4) 0.3652(3) 0.40865(17) 0.0201(10) Uani 1 1 d .
H22A H 0.7159 0.3912 0.4127 0.024 Uiso 1 1 calc R
C23 C 0.6194(4) 0.2901(3) 0.43438(17) 0.0213(10) Uani 1 1 d .
H23A H 0.6693 0.2659 0.4561 0.026 Uiso 1 1 calc R
C24 C 0.5156(4) 0.2516(3) 0.42741(17) 0.0204(10) Uani 1 1 d .
H24A H 0.4964 0.2016 0.4439 0.024 Uiso 1 1 calc R
C25 C 0.4438(3) 0.2894(3) 0.39587(16) 0.0160(9) Uani 1 1 d .
C31 C 0.3694(3) 0.2237(3) 0.10623(16) 0.0141(9) Uani 1 1 d .
C32 C 0.2750(3) 0.2087(3) 0.06910(17) 0.0193(10) Uani 1 1 d .
H32A H 0.2443 0.1529 0.0520 0.023 Uiso 1 1 calc R
C33 C 0.3739(3) 0.3711(3) 0.12223(16) 0.0154(9) Uani 1 1 d .
C34 C 0.2784(3) 0.3617(3) 0.08571(16) 0.0172(9) Uani 1 1 d .
H34A H 0.2481 0.4101 0.0794 0.021 Uiso 1 1 calc R
C35 C 0.2285(3) 0.2787(3) 0.05852(17) 0.0203(10) Uani 1 1 d .
H35A H 0.1655 0.2715 0.0339 0.024 Uiso 1 1 calc R
C41 C 0.2993(3) -0.0542(3) 0.25457(17) 0.0172(9) Uani 1 1 d .
C42 C 0.2465(4) -0.1431(3) 0.2505(2) 0.0254(11) Uani 1 1 d .
H42A H 0.2828 -0.1879 0.2534 0.031 Uiso 1 1 calc R
C43 C 0.1410(4) -0.1641(3) 0.2423(2) 0.0298(12) Uani 1 1 d .
H43A H 0.1063 -0.2223 0.2397 0.036 Uiso 1 1 calc R
C44 C 0.0904(4) -0.0966(3) 0.23824(19) 0.0234(10) Uani 1 1 d .
H44A H 0.0200 -0.1076 0.2329 0.028 Uiso 1 1 calc R
C45 C 0.1474(3) -0.0092(3) 0.24235(16) 0.0168(9) Uani 1 1 d .
C101 C 0.3865(3) 0.5587(3) 0.13967(16) 0.0162(9) Uani 1 1 d .
C102 C 0.3890(4) 0.5984(3) 0.09287(18) 0.0242(10) Uani 1 1 d .
H10A H 0.4286 0.5820 0.0718 0.029 Uiso 1 1 calc R
C103 C 0.3337(4) 0.6608(3) 0.07807(19) 0.0282(11) Uani 1 1 d .
H10B H 0.3359 0.6877 0.0472 0.034 Uiso 1 1 calc R
C104 C 0.2745(4) 0.6840(3) 0.1090(2) 0.0276(11) Uani 1 1 d .
H10C H 0.2354 0.7256 0.0985 0.033 Uiso 1 1 calc R
C105 C 0.2725(4) 0.6458(3) 0.1558(2) 0.0294(12) Uani 1 1 d .
H10D H 0.2327 0.6624 0.1767 0.035 Uiso 1 1 calc R
C106 C 0.3291(4) 0.5838(3) 0.17141(19) 0.0215(10) Uani 1 1 d .
H10E H 0.3288 0.5589 0.2031 0.026 Uiso 1 1 calc R
C111 C 0.5630(3) 0.4939(3) 0.13015(17) 0.0164(9) Uani 1 1 d .
C112 C 0.6603(4) 0.5385(3) 0.16068(18) 0.0224(10) Uani 1 1 d .
H11B H 0.6689 0.5582 0.1959 0.027 Uiso 1 1 calc R
C113 C 0.7442(4) 0.5538(3) 0.1391(2) 0.0276(11) Uani 1 1 d .
H11C H 0.8079 0.5831 0.1597 0.033 Uiso 1 1 calc R
C114 C 0.7306(4) 0.5244(3) 0.0862(2) 0.0303(12) Uani 1 1 d .
H11D H 0.7855 0.5335 0.0712 0.036 Uiso 1 1 calc R
C115 C 0.6334(4) 0.4808(3) 0.05552(19) 0.0239(10) Uani 1 1 d .
H11E H 0.6249 0.4620 0.0202 0.029 Uiso 1 1 calc R
C116 C 0.5497(4) 0.4649(3) 0.07665(17) 0.0200(10) Uani 1 1 d .
H11F H 0.4861 0.4358 0.0559 0.024 Uiso 1 1 calc R
C201 C 0.7313(4) 0.5259(3) 0.34784(18) 0.0257(11) Uani 1 1 d .
C203 C 0.8717(4) 0.5248(4) 0.3083(3) 0.0401(14) Uani 1 1 d .
H20A H 0.8947 0.5091 0.2795 0.048 Uiso 1 1 calc R
C204 C 0.9419(4) 0.5697(4) 0.3543(3) 0.054(2) Uani 1 1 d .
H20B H 1.0109 0.5845 0.3561 0.065 Uiso 1 1 calc R
C205 C 0.9068(5) 0.5915(5) 0.3968(2) 0.067(3) Uani 1 1 d .
H20C H 0.9530 0.6213 0.4274 0.080 Uiso 1 1 calc R
C206 C 0.8031(4) 0.5698(4) 0.3949(2) 0.0456(17) Uani 1 1 d .
H20D H 0.7811 0.5841 0.4242 0.055 Uiso 1 1 calc R
C208 C 0.7673(4) 0.5032(3) 0.3052(2) 0.0283(11) Uani 1 1 d .
H20E H 0.7218 0.4735 0.2744 0.034 Uiso 1 1 calc R
C211 C 0.5572(4) 0.5823(3) 0.37289(16) 0.0219(10) Uani 1 1 d .
C212 C 0.4624(4) 0.5640(3) 0.3849(2) 0.0360(13) Uani 1 1 d .
H21A H 0.4227 0.5072 0.3784 0.043 Uiso 1 1 calc R
C213 C 0.4296(5) 0.6311(3) 0.4063(2) 0.0398(14) Uani 1 1 d .
H21B H 0.3676 0.6196 0.4150 0.048 Uiso 1 1 calc R
C214 C 0.4890(5) 0.7172(3) 0.4152(2) 0.0367(14) Uani 1 1 d .
H21C H 0.4656 0.7623 0.4295 0.044 Uiso 1 1 calc R
C215 C 0.5817(5) 0.7358(3) 0.4029(2) 0.0433(16) Uani 1 1 d .
H21D H 0.6201 0.7930 0.4088 0.052 Uiso 1 1 calc R
C216 C 0.6169(5) 0.6691(3) 0.38197(19) 0.0341(13) Uani 1 1 d .
H21E H 0.6794 0.6809 0.3739 0.041 Uiso 1 1 calc R
C301 C 0.2716(3) 0.1554(3) 0.41644(16) 0.0150(9) Uani 1 1 d .
C302 C 0.2449(7) 0.1579(3) 0.4637(2) 0.061(2) Uani 1 1 d .
H30A H 0.2518 0.2116 0.4825 0.073 Uiso 1 1 calc R
C303 C 0.2076(8) 0.0798(4) 0.4832(3) 0.077(3) Uani 1 1 d .
H30B H 0.1912 0.0824 0.5154 0.093 Uiso 1 1 calc R
C304 C 0.1944(4) -0.0009(3) 0.4561(2) 0.0306(12) Uani 1 1 d .
H30C H 0.1668 -0.0521 0.4691 0.037 Uiso 1 1 calc R
C305 C 0.2223(4) -0.0046(3) 0.41010(18) 0.0239(10) Uani 1 1 d .
H30D H 0.2161 -0.0588 0.3918 0.029 Uiso 1 1 calc R
C306 C 0.2605(4) 0.0733(3) 0.39027(18) 0.0245(11) Uani 1 1 d .
H30E H 0.2791 0.0700 0.3586 0.029 Uiso 1 1 calc R
C311 C 0.2747(4) 0.3432(3) 0.41508(16) 0.0187(10) Uani 1 1 d .
C312 C 0.1896(4) 0.3738(3) 0.39141(19) 0.0237(10) Uani 1 1 d .
H31A H 0.1475 0.3470 0.3590 0.028 Uiso 1 1 calc R
C313 C 0.1661(4) 0.4449(3) 0.4159(2) 0.0330(12) Uani 1 1 d .
H31B H 0.1076 0.4651 0.4004 0.040 Uiso 1 1 calc R
C314 C 0.2310(5) 0.4858(3) 0.4641(2) 0.0354(14) Uani 1 1 d .
H31C H 0.2154 0.5338 0.4803 0.043 Uiso 1 1 calc R
C315 C 0.3159(5) 0.4572(3) 0.48761(19) 0.0405(15) Uani 1 1 d .
H31D H 0.3583 0.4855 0.5196 0.049 Uiso 1 1 calc R
C316 C 0.3396(5) 0.3859(3) 0.46403(18) 0.0318(13) Uani 1 1 d .
H31E H 0.3979 0.3659 0.4802 0.038 Uiso 1 1 calc R
C401 C -0.0292(4) 0.0489(3) 0.25482(19) 0.0233(10) Uani 1 1 d .
C402 C -0.0251(5) 0.0565(4) 0.3084(2) 0.0501(18) Uani 1 1 d .
H40A H 0.0358 0.0802 0.3335 0.060 Uiso 1 1 calc R
C403 C -0.1148(6) 0.0277(5) 0.3239(3) 0.073(3) Uani 1 1 d .
H40B H -0.1125 0.0325 0.3597 0.087 Uiso 1 1 calc R
C404 C -0.2081(5) -0.0083(4) 0.2869(3) 0.058(2) Uani 1 1 d .
H40C H -0.2667 -0.0266 0.2982 0.070 Uiso 1 1 calc R
C405 C -0.2119(4) -0.0161(3) 0.2341(3) 0.0386(14) Uani 1 1 d .
H40D H -0.2730 -0.0398 0.2091 0.046 Uiso 1 1 calc R
C406 C -0.1227(4) 0.0120(3) 0.2182(2) 0.0274(11) Uani 1 1 d .
H40E H -0.1253 0.0061 0.1824 0.033 Uiso 1 1 calc R
C411 C 0.0517(3) 0.0931(3) 0.16485(17) 0.0173(9) Uani 1 1 d .
C412 C 0.0450(3) 0.1757(3) 0.14758(18) 0.0193(9) Uani 1 1 d .
H41A H 0.0616 0.2248 0.1720 0.023 Uiso 1 1 calc R
C413 C 0.0133(4) 0.1845(3) 0.09365(18) 0.0233(10) Uani 1 1 d .
H41B H 0.0072 0.2395 0.0821 0.028 Uiso 1 1 calc R
C414 C -0.0093(4) 0.1117(3) 0.05699(18) 0.0265(11) Uani 1 1 d .
H41C H -0.0289 0.1184 0.0210 0.032 Uiso 1 1 calc R
C415 C -0.0027(4) 0.0293(3) 0.07369(19) 0.0273(11) Uani 1 1 d .
H41D H -0.0193 -0.0195 0.0490 0.033 Uiso 1 1 calc R
C416 C 0.0286(4) 0.0196(3) 0.12727(18) 0.0229(10) Uani 1 1 d .
H41E H 0.0343 -0.0356 0.1385 0.028 Uiso 1 1 calc R
C501 C 0.4812(3) -0.1044(3) 0.24099(18) 0.0189(9) Uani 1 1 d .
C502 C 0.5115(4) -0.1697(3) 0.2719(2) 0.0244(10) Uani 1 1 d .
H50A H 0.5088 -0.1685 0.3071 0.029 Uiso 1 1 calc R
C503 C 0.5454(4) -0.2360(3) 0.2505(2) 0.0284(11) Uani 1 1 d .
H50B H 0.5658 -0.2798 0.2712 0.034 Uiso 1 1 calc R
C504 C 0.5496(4) -0.2385(3) 0.1982(2) 0.0296(12) Uani 1 1 d .
H50C H 0.5739 -0.2834 0.1844 0.036 Uiso 1 1 calc R
C505 C 0.4843(3) -0.1085(3) 0.18777(19) 0.0218(10) Uani 1 1 d .
H50D H 0.4631 -0.0655 0.1666 0.026 Uiso 1 1 calc R
C506 C 0.5185(4) -0.1759(3) 0.1667(2) 0.0265(11) Uani 1 1 d .
H50E H 0.5203 -0.1786 0.1314 0.032 Uiso 1 1 calc R
C511 C 0.4893(3) -0.0040(3) 0.33715(18) 0.0180(9) Uani 1 1 d .
C512 C 0.4393(4) -0.0538(3) 0.3704(2) 0.0281(11) Uani 1 1 d .
H51A H 0.3769 -0.0922 0.3564 0.034 Uiso 1 1 calc R
C513 C 0.4851(5) -0.0443(3) 0.4245(2) 0.0328(13) Uani 1 1 d .
H51B H 0.4525 -0.0759 0.4470 0.039 Uiso 1 1 calc R
C514 C 0.5805(5) 0.0127(3) 0.4457(2) 0.0344(13) Uani 1 1 d .
H51C H 0.6101 0.0179 0.4820 0.041 Uiso 1 1 calc R
C515 C 0.6311(4) 0.0613(4) 0.4132(2) 0.0333(12) Uani 1 1 d .
H51D H 0.6947 0.0979 0.4274 0.040 Uiso 1 1 calc R
C516 C 0.5852(4) 0.0543(3) 0.35881(19) 0.0245(10) Uani 1 1 d .
H51E H 0.6172 0.0878 0.3367 0.029 Uiso 1 1 calc R
C601 C 0.5625(3) 0.1733(3) 0.11463(17) 0.0178(9) Uani 1 1 d .
C602 C 0.6367(5) 0.1289(3) 0.1360(3) 0.0417(15) Uani 1 1 d .
H60A H 0.6222 0.0819 0.1558 0.050 Uiso 1 1 calc R
C603 C 0.7352(5) 0.1538(4) 0.1284(3) 0.0454(16) Uani 1 1 d .
H60B H 0.7844 0.1220 0.1425 0.054 Uiso 1 1 calc R
C604 C 0.7600(4) 0.2248(3) 0.10027(19) 0.0258(11) Uani 1 1 d .
H60C H 0.8253 0.2409 0.0958 0.031 Uiso 1 1 calc R
C605 C 0.6873(4) 0.2704(3) 0.07941(17) 0.0187(10) Uani 1 1 d .
H60D H 0.7028 0.3185 0.0607 0.022 Uiso 1 1 calc R
C606 C 0.5884(4) 0.2446(3) 0.08606(17) 0.0192(9) Uani 1 1 d .
H60E H 0.5391 0.2758 0.0711 0.023 Uiso 1 1 calc R
C611 C 0.3681(3) 0.0384(3) 0.08610(17) 0.0169(9) Uani 1 1 d .
C612 C 0.4020(4) 0.0040(3) 0.0460(2) 0.0355(14) Uani 1 1 d .
H61A H 0.4602 0.0341 0.0379 0.043 Uiso 1 1 calc R
C613 C 0.3476(5) -0.0770(3) 0.0176(2) 0.0420(15) Uani 1 1 d .
H61B H 0.3710 -0.1000 -0.0092 0.050 Uiso 1 1 calc R
C614 C 0.2592(4) -0.1239(3) 0.02858(19) 0.0268(11) Uani 1 1 d .
H61C H 0.2248 -0.1774 0.0094 0.032 Uiso 1 1 calc R
C615 C 0.2235(3) -0.0904(3) 0.06798(17) 0.0208(10) Uani 1 1 d .
H61D H 0.1641 -0.1200 0.0752 0.025 Uiso 1 1 calc R
C616 C 0.2791(3) -0.0102(3) 0.09717(17) 0.0187(9) Uani 1 1 d .
H61E H 0.2566 0.0116 0.1246 0.022 Uiso 1 1 calc R

loop_
_atom_site_aniso_label
_atom_site_aniso_U_11
_atom_site_aniso_U_22
_atom_site_aniso_U_33
_atom_site_aniso_U_23
_atom_site_aniso_U_13
_atom_site_aniso_U_12
Au1 0.01561(9) 0.00932(8) 0.01870(9) -0.00105(6) 0.00691(7) 0.00123(6)
Au2 0.02343(10) 0.01287(9) 0.01596(9) 0.00108(6) 0.00076(7) 0.00108(7)
Ag1 0.01793(17) 0.00751(14) 0.02072(16) -0.00090(12) 0.00770(13) 0.00160(12)
Ag2 0.01240(16) 0.00884(14) 0.01145(14) -0.00036(11) 0.00215(12) 0.00001(12)
P1 0.0158(6) 0.0082(5) 0.0124(5) -0.0011(4) 0.0021(4) 0.0019(4)
P2 0.0223(6) 0.0099(5) 0.0136(5) 0.0029(4) -0.0043(4) -0.0037(5)
P3 0.0186(6) 0.0090(5) 0.0109(5) 0.0010(4) -0.0009(4) 0.0011(4)
P4 0.0127(5) 0.0098(5) 0.0179(5) -0.0036(4) 0.0049(4) -0.0001(4)
P5 0.0170(6) 0.0075(5) 0.0251(6) -0.0002(4) 0.0110(5) 0.0016(4)
P6 0.0179(6) 0.0073(5) 0.0204(5) -0.0016(4) 0.0081(4) 0.0002(4)
Cl1 0.0232(6) 0.0203(5) 0.0399(6) 0.0155(5) 0.0206(5) 0.0107(5)
Cl2 0.0230(6) 0.0170(5) 0.0248(5) 0.0057(4) 0.0040(4) -0.0007(5)
Cl3 0.0861(13) 0.0837(13) 0.0439(9) -0.0352(9) 0.0421(9) -0.0335(11)
Cl4 0.0359(7) 0.0224(5) 0.0244(6) -0.0023(4) 0.0130(5) -0.0029(5)
Cl5 0.0379(7) 0.0260(6) 0.0313(6) 0.0092(5) 0.0138(5) -0.0009(5)
Cl6 0.053(3) 0.0277(17) 0.057(3) 0.0083(19) -0.002(2) 0.0155(16)
Cl6' 0.063(3) 0.0207(15) 0.053(3) 0.0097(17) 0.0047(19) 0.0188(15)
Cl7 0.0257(7) 0.0539(9) 0.0521(8) -0.0170(7) -0.0005(6) 0.0067(7)
O1 0.025(2) 0.131(5) 0.118(4) 0.096(4) 0.039(3) 0.041(3)
O2 0.131(5) 0.020(2) 0.115(4) -0.009(2) 0.099(4) 0.000(2)
O3 0.027(2) 0.055(2) 0.0273(18) 0.0134(17) 0.0144(15) 0.0084(18)
O4 0.034(2) 0.0238(17) 0.0322(18) 0.0128(14) 0.0091(15) 0.0083(15)
O5 0.041(2) 0.043(2) 0.044(2) 0.0156(19) -0.0229(19) -0.006(2)
O6 0.076(3) 0.042(2) 0.0249(19) 0.0074(16) 0.016(2) 0.012(2)
O7 0.041(2) 0.041(2) 0.074(3) -0.009(2) 0.030(2) 0.004(2)
O8 0.039(2) 0.0174(18) 0.092(3) 0.020(2) 0.014(2) 0.0048(17)
N1 0.021(2) 0.0101(16) 0.0149(17) 0.0011(13) -0.0022(15) 0.0002(15)
N2 0.0159(19) 0.0105(17) 0.0139(17) -0.0012(13) 0.0057(14) 0.0029(15)
N3 0.017(2) 0.0079(16) 0.0200(18) -0.0021(13) 0.0083(15) -0.0002(15)
C1 0.029(3) 0.0072(19) 0.017(2) -0.0051(16) 0.0093(19) 0.0008(18)
C01 0.043(3) 0.053(4) 0.035(3) -0.017(3) 0.022(3) -0.015(3)
C2 0.022(3) 0.0104(19) 0.021(2) -0.0042(16) 0.0081(18) 0.0031(18)
C02 0.034(3) 0.027(2) 0.030(3) -0.002(2) 0.018(2) -0.004(2)
C3 0.020(2) 0.011(2) 0.023(2) -0.0048(17) 0.0065(19) -0.0003(18)
C03 0.032(3) 0.026(2) 0.027(2) 0.007(2) 0.010(2) 0.007(2)
C04 0.037(4) 0.034(3) 0.080(5) -0.008(3) -0.005(3) 0.021(3)
C4 0.023(3) 0.152(8) 0.058(4) 0.069(5) 0.013(3) 0.013(4)
C05 0.030(3) 0.043(3) 0.044(3) 0.011(3) 0.000(2) 0.007(3)
C6 0.019(3) 0.035(3) 0.052(3) 0.001(2) 0.014(2) 0.002(2)
C7 0.024(3) 0.068(4) 0.032(3) 0.003(3) 0.014(2) -0.004(3)
C8 0.021(3) 0.070(4) 0.033(3) 0.018(3) 0.005(2) 0.005(3)
C11 0.018(2) 0.0082(19) 0.019(2) 0.0040(16) 0.0082(17) 0.0012(19)
C12 0.020(2) 0.016(2) 0.015(2) 0.0015(16) 0.0072(17) -0.006(2)
C13 0.016(2) 0.0085(19) 0.023(2) 0.0072(16) 0.0100(18) 0.0038(17)
C14 0.020(2) 0.015(2) 0.023(2) 0.0041(17) 0.0052(18) 0.0049(19)
C15 0.023(3) 0.020(2) 0.029(2) 0.0088(19) 0.006(2) 0.006(2)
C16 0.019(3) 0.015(2) 0.041(3) 0.008(2) 0.012(2) 0.0098(19)
C17 0.027(3) 0.019(2) 0.031(2) 0.0002(19) 0.016(2) 0.009(2)
C18 0.022(3) 0.021(2) 0.022(2) 0.0017(18) 0.0080(19) 0.004(2)
C21 0.019(2) 0.0105(19) 0.015(2) 0.0016(16) -0.0033(17) 0.0000(18)
C22 0.018(2) 0.019(2) 0.021(2) 0.0046(18) 0.0015(18) 0.0024(19)
C23 0.021(2) 0.022(2) 0.021(2) 0.0120(18) -0.0013(18) 0.010(2)
C24 0.026(3) 0.013(2) 0.021(2) 0.0067(17) 0.0028(19) 0.0038(19)
C25 0.022(2) 0.0092(19) 0.013(2) 0.0005(15) 0.0005(17) 0.0007(18)
C31 0.016(2) 0.0097(19) 0.018(2) 0.0003(16) 0.0090(17) 0.0017(17)
C32 0.019(2) 0.015(2) 0.021(2) -0.0073(17) 0.0068(18) -0.0045(19)
C33 0.015(2) 0.013(2) 0.019(2) -0.0029(16) 0.0087(17) 0.0004(18)
C34 0.017(2) 0.018(2) 0.018(2) -0.0002(17) 0.0055(17) 0.0057(19)
C35 0.016(2) 0.024(2) 0.018(2) -0.0057(18) 0.0045(18) -0.001(2)
C41 0.019(2) 0.0086(19) 0.025(2) -0.0025(16) 0.0115(18) -0.0020(18)
C42 0.025(3) 0.010(2) 0.041(3) 0.0001(19) 0.009(2) 0.004(2)
C43 0.027(3) 0.010(2) 0.052(3) 0.000(2) 0.012(2) -0.002(2)
C44 0.019(2) 0.015(2) 0.035(3) -0.0003(19) 0.007(2) -0.0006(19)
C45 0.020(2) 0.011(2) 0.019(2) -0.0028(16) 0.0078(18) 0.0006(18)
C101 0.017(2) 0.0093(19) 0.020(2) -0.0020(16) 0.0012(17) 0.0025(17)
C102 0.033(3) 0.027(2) 0.018(2) 0.0040(19) 0.008(2) 0.016(2)
C103 0.036(3) 0.027(3) 0.026(2) 0.011(2) 0.009(2) 0.015(2)
C104 0.023(3) 0.017(2) 0.046(3) 0.011(2) 0.010(2) 0.007(2)
C105 0.025(3) 0.019(2) 0.052(3) 0.005(2) 0.023(2) 0.006(2)
C106 0.021(2) 0.016(2) 0.032(2) 0.0061(18) 0.015(2) 0.0019(19)
C111 0.023(2) 0.0085(19) 0.019(2) 0.0005(16) 0.0063(18) 0.0041(18)
C112 0.025(3) 0.015(2) 0.025(2) -0.0039(18) 0.005(2) 0.002(2)
C113 0.015(2) 0.025(2) 0.042(3) -0.006(2) 0.010(2) -0.001(2)
C114 0.030(3) 0.023(2) 0.043(3) 0.001(2) 0.020(2) 0.005(2)
C115 0.032(3) 0.019(2) 0.025(2) -0.0010(18) 0.013(2) 0.009(2)
C116 0.025(3) 0.016(2) 0.019(2) -0.0010(17) 0.0054(19) 0.0034(19)
C201 0.025(3) 0.015(2) 0.026(2) 0.0100(18) -0.005(2) -0.010(2)
C203 0.024(3) 0.028(3) 0.063(4) 0.018(3) 0.004(3) 0.000(2)
C204 0.022(3) 0.060(4) 0.065(4) 0.041(3) -0.005(3) -0.016(3)
C205 0.044(4) 0.082(5) 0.035(3) 0.028(3) -0.019(3) -0.045(4)
C206 0.039(3) 0.050(3) 0.025(3) 0.017(2) -0.007(2) -0.026(3)
C208 0.025(3) 0.016(2) 0.039(3) 0.006(2) 0.001(2) 0.003(2)
C211 0.035(3) 0.013(2) 0.013(2) 0.0045(16) -0.0017(19) 0.001(2)
C212 0.029(3) 0.012(2) 0.061(4) 0.007(2) 0.002(3) 0.002(2)
C213 0.037(3) 0.024(3) 0.062(4) 0.015(3) 0.013(3) 0.013(2)
C214 0.066(4) 0.019(2) 0.027(3) 0.003(2) 0.015(3) 0.010(3)
C215 0.082(5) 0.015(2) 0.028(3) -0.006(2) 0.024(3) -0.012(3)
C216 0.057(4) 0.020(2) 0.021(2) -0.0035(19) 0.018(2) -0.010(2)
C301 0.017(2) 0.0092(19) 0.016(2) 0.0025(16) -0.0012(17) 0.0035(17)
C302 0.154(8) 0.015(3) 0.028(3) 0.006(2) 0.045(4) 0.027(3)
C303 0.190(10) 0.030(3) 0.047(4) 0.022(3) 0.079(5) 0.040(4)
C304 0.047(3) 0.018(2) 0.037(3) 0.015(2) 0.022(3) 0.013(2)
C305 0.034(3) 0.011(2) 0.025(2) 0.0022(18) 0.004(2) 0.005(2)
C306 0.040(3) 0.017(2) 0.022(2) 0.0027(18) 0.015(2) 0.010(2)
C311 0.029(3) 0.011(2) 0.015(2) 0.0047(16) 0.0052(19) 0.0034(19)
C312 0.025(3) 0.023(2) 0.024(2) 0.0042(19) 0.008(2) 0.003(2)
C313 0.037(3) 0.034(3) 0.039(3) 0.008(2) 0.021(3) 0.017(2)
C314 0.070(4) 0.019(2) 0.030(3) 0.008(2) 0.030(3) 0.018(3)
C315 0.085(5) 0.019(2) 0.017(2) -0.0007(19) 0.007(3) 0.017(3)
C316 0.051(4) 0.020(2) 0.016(2) -0.0021(18) -0.012(2) 0.015(2)
C401 0.023(3) 0.012(2) 0.037(3) -0.0056(19) 0.016(2) 0.0007(19)
C402 0.042(4) 0.056(4) 0.046(3) -0.028(3) 0.031(3) -0.023(3)
C403 0.063(5) 0.080(5) 0.070(5) -0.041(4) 0.056(4) -0.037(4)
C404 0.047(4) 0.036(3) 0.100(6) -0.025(3) 0.054(4) -0.013(3)
C405 0.021(3) 0.022(3) 0.074(4) -0.005(3) 0.017(3) 0.004(2)
C406 0.019(3) 0.018(2) 0.048(3) 0.001(2) 0.011(2) 0.005(2)
C411 0.012(2) 0.018(2) 0.019(2) -0.0043(17) 0.0030(17) 0.0012(18)
C412 0.016(2) 0.019(2) 0.024(2) -0.0020(18) 0.0058(18) 0.0055(19)
C413 0.020(3) 0.026(2) 0.025(2) 0.0032(19) 0.0055(19) 0.010(2)
C414 0.022(3) 0.040(3) 0.018(2) -0.001(2) 0.0065(19) 0.007(2)
C415 0.028(3) 0.029(3) 0.023(2) -0.010(2) 0.005(2) 0.006(2)
C416 0.027(3) 0.016(2) 0.024(2) -0.0054(18) 0.007(2) 0.002(2)
C501 0.014(2) 0.011(2) 0.033(2) -0.0022(18) 0.0113(19) 0.0015(18)
C502 0.024(3) 0.016(2) 0.036(3) 0.0041(19) 0.011(2) 0.007(2)
C503 0.025(3) 0.013(2) 0.049(3) -0.001(2) 0.010(2) 0.007(2)
C504 0.019(3) 0.016(2) 0.055(3) -0.013(2) 0.016(2) 0.002(2)
C505 0.018(2) 0.016(2) 0.033(3) -0.0007(18) 0.010(2) 0.0028(19)
C506 0.021(3) 0.021(2) 0.037(3) -0.008(2) 0.013(2) 0.000(2)
C511 0.022(2) 0.0103(19) 0.027(2) -0.0001(17) 0.0112(19) 0.0083(18)
C512 0.037(3) 0.017(2) 0.034(3) -0.0037(19) 0.020(2) 0.001(2)
C513 0.054(4) 0.024(2) 0.032(3) 0.002(2) 0.030(3) 0.011(2)
C514 0.053(4) 0.033(3) 0.024(2) -0.003(2) 0.014(2) 0.020(3)
C515 0.030(3) 0.036(3) 0.030(3) -0.004(2) 0.002(2) 0.006(2)
C516 0.024(3) 0.022(2) 0.031(3) 0.0057(19) 0.012(2) 0.007(2)
C601 0.021(2) 0.010(2) 0.024(2) -0.0030(17) 0.0099(19) 0.0024(19)
C602 0.036(3) 0.021(3) 0.083(4) 0.029(3) 0.033(3) 0.013(2)
C603 0.028(3) 0.031(3) 0.094(5) 0.034(3) 0.029(3) 0.024(3)
C604 0.023(3) 0.021(2) 0.035(3) -0.001(2) 0.015(2) 0.000(2)
C605 0.022(3) 0.017(2) 0.020(2) 0.0042(17) 0.0094(19) 0.006(2)
C606 0.020(2) 0.021(2) 0.018(2) 0.0013(17) 0.0054(18) 0.0082(19)
C611 0.021(2) 0.0087(19) 0.021(2) 0.0008(16) 0.0073(18) 0.0006(18)
C612 0.037(3) 0.024(3) 0.047(3) -0.013(2) 0.031(3) -0.012(2)
C613 0.048(4) 0.029(3) 0.051(3) -0.020(3) 0.032(3) -0.009(3)
C614 0.034(3) 0.011(2) 0.031(3) -0.0073(18) 0.007(2) -0.002(2)
C615 0.018(2) 0.016(2) 0.025(2) 0.0048(18) 0.0036(18) -0.0030(19)
C616 0.020(2) 0.016(2) 0.021(2) 0.0012(17) 0.0082(18) 0.0019(19)

loop_
_atom_type_symbol
_atom_type_description
_atom_type_scat_dispersion_real
_atom_type_scat_dispersion_imag
_atom_type_scat_source
C C 0.0033 0.0016 'International Tables Vol C Tables 4.2.6.8 and 6.1.1.4'
H H 0.0000 0.0000 'International Tables Vol C Tables 4.2.6.8 and 6.1.1.4'
N N 0.0061 0.0033 'International Tables Vol C Tables 4.2.6.8 and 6.1.1.4'
O O 0.0106 0.0060 'International Tables Vol C Tables 4.2.6.8 and 6.1.1.4'
P P 0.1023 0.0942 'International Tables Vol C Tables 4.2.6.8 and 6.1.1.4'
Cl Cl 0.1484 0.1585 'International Tables Vol C Tables 4.2.6.8 and 6.1.1.4'
Ag Ag -0.8971 1.1015 'International Tables Vol C Tables 4.2.6.8 and 6.1.1.4'
Au Au -2.0133 8.8022 'International Tables Vol C Tables 4.2.6.8 and 6.1.1.4'

loop_
_geom_angle_atom_site_label_1
_geom_angle_atom_site_label_2
_geom_angle_atom_site_label_3
_geom_angle
_geom_angle_site_symmetry_1
C11 Au1 C1 169.06(16) .
C11 Au1 Au2 85.92(11) .
C1 Au1 Au2 83.15(12) .
C11 Au1 Ag2 53.81(11) .
C1 Au1 Ag2 135.39(12) .
Au2 Au1 Ag2 131.69(2) .
C11 Au1 Ag1 137.20(12) .
C1 Au1 Ag1 52.42(11) .
Au2 Au1 Ag1 128.371(17) .
Ag2 Au1 Ag1 99.90(3) .
P1 Au2 P2 165.40(4) .
P1 Au2 Au1 96.73(4) .
P2 Au2 Au1 97.07(4) .
C1 Ag1 P5 126.88(11) .
C1 Ag1 P6 103.84(11) .
P5 Ag1 P6 128.11(4) .
C1 Ag1 Au1 41.82(12) .
P5 Ag1 Au1 126.45(3) .
P6 Ag1 Au1 97.41(4) .
C11 Ag2 P3 108.36(11) .
C11 Ag2 P4 119.22(10) .
P3 Ag2 P4 132.39(4) .
C11 Ag2 Au1 41.93(11) .
P3 Ag2 Au1 94.57(4) .
P4 Ag2 Au1 121.41(3) .
C101 P1 C111 106.3(2) .
C101 P1 C33 105.7(2) .
C111 P1 C33 103.32(18) .
C101 P1 Au2 114.46(14) .
C111 P1 Au2 111.37(15) .
C33 P1 Au2 114.73(14) .
C211 P2 C201 107.4(2) .
C211 P2 C21 105.6(2) .
C201 P2 C21 107.6(2) .
C211 P2 Au2 112.11(15) .
C201 P2 Au2 109.88(16) .
C21 P2 Au2 113.97(14) .
C311 P3 C301 106.82(19) .
C311 P3 C25 99.1(2) .
C301 P3 C25 110.2(2) .
C311 P3 Ag2 118.23(15) .
C301 P3 Ag2 108.77(14) .
C25 P3 Ag2 113.23(14) .
C45 P4 C411 103.6(2) .
C45 P4 C401 102.5(2) .
C411 P4 C401 104.7(2) .
C45 P4 Ag2 108.75(15) .
C411 P4 Ag2 114.92(14) .
C401 P4 Ag2 120.51(14) .
C501 P5 C511 105.3(2) .
C501 P5 C41 103.95(19) .
C511 P5 C41 104.9(2) .
C501 P5 Ag1 117.67(15) .
C511 P5 Ag1 116.58(14) .
C41 P5 Ag1 107.04(15) .
C31 P6 C611 105.7(2) .
C31 P6 C601 104.93(19) .
C611 P6 C601 108.57(19) .
C31 P6 Ag1 113.19(13) .
C611 P6 Ag1 113.40(14) .
C601 P6 Ag1 110.56(15) .
O1 Cl1 O4 107.8(3) .
O1 Cl1 O3 109.7(3) .
O4 Cl1 O3 111.1(2) .
O1 Cl1 O2 112.9(4) .
O4 Cl1 O2 107.9(3) .
O3 Cl1 O2 107.4(2) .
O6 Cl2 O8 110.5(3) .
O6 Cl2 O7 108.2(3) .
O8 Cl2 O7 108.1(3) .
O6 Cl2 O5 107.6(3) .
O8 Cl2 O5 112.2(3) .
O7 Cl2 O5 110.2(3) .
Cl6' Cl6 C04 74.5(6) .
Cl6 Cl6' C04 82.0(6) .
C25 N1 C21 119.2(4) .
C33 N2 C31 117.9(4) .
C41 N3 C45 117.0(3) .
C2 C1 Au1 166.2(4) .
C2 C1 Ag1 104.5(3) .
Au1 C1 Ag1 85.77(16) .
C2 C1 H1C 94.2 .
Au1 C1 H1C 94.2 .
Ag1 C1 H1C 94.2 .
C02 C01 Cl3 106.7(4) .
C02 C01 H01A 110.4 .
Cl3 C01 H01A 110.4 .
C02 C01 H01B 110.4 .
Cl3 C01 H01B 110.4 .
H01A C01 H01B 108.6 .
C1 C2 C3 174.0(5) .
C01 C02 Cl4 108.4(3) .
C01 C02 H02A 110.0 .
Cl4 C02 H02A 110.0 .
C01 C02 H02B 110.0 .
Cl4 C02 H02B 110.0 .
H02A C02 H02B 108.4 .
C4 C3 C8 117.3(5) .
C4 C3 C2 122.2(4) .
C8 C3 C2 120.5(4) .
C03 C03 Cl5 109.7(5) 2_545
C03 C03 H03A 109.7 2_545
Cl5 C03 H03A 109.7 .
C03 C03 H03B 109.7 2_545
Cl5 C03 H03B 109.7 .
H03A C03 H03B 108.2 .
C05 C04 Cl6' 109.8(5) .
C05 C04 Cl6 123.0(5) .
Cl6' C04 Cl6 23.46(16) .
C3 C4 C5 121.3(7) .
C3 C4 C5' 119.3(6) .
C5 C4 C5' 28.4(5) .
C3 C4 H4B 118.8 .
C5 C4 H4B 118.8 .
C5' C4 H4B 118.8 .
C5' C5 C4 81.5(15) .
C5' C5 C6 66.4(13) .
C4 C5 C6 113.9(9) .
C5' C5 H5B 123.0 .
C4 C5 H5B 123.0 .
C6 C5 H5B 123.0 .
C5 C5' C6 85.1(14) .
C5 C5' C4 70.2(14) .
C6 C5' C4 116.8(8) .
C5 C5' H5'A 121.3 .
C6 C5' H5'A 121.3 .
C4 C5' H5'A 121.3 .
C04 C05 Cl7 118.2(5) .
C04 C05 H05A 107.8 .
Cl7 C05 H05A 107.8 .
C04 C05 H05B 107.8 .
Cl7 C05 H05B 107.8 .
H05A C05 H05B 107.1 .
C7 C6 C5' 118.2(6) .
C7 C6 C5 116.0(6) .
C5' C6 C5 28.5(5) .
C7 C6 H6B 120.4 .
C5' C6 H6B 120.4 .
C5 C6 H6B 120.4 .
C6 C7 C8 121.0(5) .
C6 C7 H7B 119.5 .
C8 C7 H7B 119.5 .
C3 C8 C7 121.0(5) .
C3 C8 H8B 119.5 .
C7 C8 H8B 119.5 .
C12 C11 Au1 163.0(3) .
C12 C11 Ag2 109.7(3) .
Au1 C11 Ag2 84.26(15) .
C11 C12 C13 175.5(4) .
C14 C13 C18 119.3(4) .
C14 C13 C12 120.9(4) .
C18 C13 C12 119.7(4) .
C15 C14 C13 120.0(4) .
C15 C14 H14A 120.0 .
C13 C14 H14A 120.0 .
C14 C15 C16 119.9(4) .
C14 C15 H15A 120.0 .
C16 C15 H15A 120.0 .
C17 C16 C15 120.7(4) .
C17 C16 H16A 119.6 .
C15 C16 H16A 119.6 .
C18 C17 C16 120.1(4) .
C18 C17 H17A 120.0 .
C16 C17 H17A 120.0 .
C17 C18 C13 120.0(4) .
C17 C18 H18A 120.0 .
C13 C18 H18A 120.0 .
C22 C21 N1 122.9(4) .
C22 C21 P2 123.0(3) .
N1 C21 P2 114.1(3) .
C21 C22 C23 117.1(4) .
C21 C22 H22A 121.4 .
C23 C22 H22A 121.4 .
C22 C23 C24 120.4(4) .
C22 C23 H23A 119.8 .
C24 C23 H23A 119.8 .
C25 C24 C23 118.5(4) .
C25 C24 H24A 120.8 .
C23 C24 H24A 120.8 .
N1 C25 C24 121.9(4) .
N1 C25 P3 111.6(3) .
C24 C25 P3 126.4(3) .
N2 C31 C32 124.0(4) .
N2 C31 P6 111.3(3) .
C32 C31 P6 124.5(3) .
C35 C32 C31 117.9(4) .
C35 C32 H32A 121.0 .
C31 C32 H32A 121.0 .
N2 C33 C34 121.8(4) .
N2 C33 P1 111.4(3) .
C34 C33 P1 126.8(3) .
C33 C34 C35 119.7(4) .
C33 C34 H34A 120.1 .
C35 C34 H34A 120.1 .
C32 C35 C34 118.6(4) .
C32 C35 H35A 120.7 .
C34 C35 H35A 120.7 .
N3 C41 C42 121.7(4) .
N3 C41 P5 110.9(3) .
C42 C41 P5 127.4(4) .
C43 C42 C41 120.9(4) .
C43 C42 H42A 119.6 .
C41 C42 H42A 119.6 .
C44 C43 C42 117.9(4) .
C44 C43 H43A 121.1 .
C42 C43 H43A 121.1 .
C43 C44 C45 118.5(4) .
C43 C44 H44A 120.8 .
C45 C44 H44A 120.8 .
N3 C45 C44 124.1(4) .
N3 C45 P4 112.2(3) .
C44 C45 P4 123.7(4) .
C106 C101 C102 120.0(4) .
C106 C101 P1 118.6(3) .
C102 C101 P1 121.4(3) .
C103 C102 C101 120.2(4) .
C103 C102 H10A 119.9 .
C101 C102 H10A 119.9 .
C102 C103 C104 119.6(5) .
C102 C103 H10B 120.2 .
C104 C103 H10B 120.2 .
C103 C104 C105 120.7(5) .
C103 C104 H10C 119.7 .
C105 C104 H10C 119.7 .
C106 C105 C104 120.1(5) .
C106 C105 H10D 120.0 .
C104 C105 H10D 120.0 .
C105 C106 C101 119.4(4) .
C105 C106 H10E 120.3 .
C101 C106 H10E 120.3 .
C116 C111 C112 119.4(4) .
C116 C111 P1 120.2(3) .
C112 C111 P1 120.4(3) .
C113 C112 C111 121.4(4) .
C113 C112 H11B 119.3 .
C111 C112 H11B 119.3 .
C114 C113 C112 119.0(4) .
C114 C113 H11C 120.5 .
C112 C113 H11C 120.5 .
C113 C114 C115 119.7(4) .
C113 C114 H11D 120.2 .
C115 C114 H11D 120.2 .
C116 C115 C114 121.8(4) .
C116 C115 H11E 119.1 .
C114 C115 H11E 119.1 .
C115 C116 C111 118.8(4) .
C115 C116 H11F 120.6 .
C111 C116 H11F 120.6 .
C208 C201 C206 118.5(5) .
C208 C201 P2 117.1(3) .
C206 C201 P2 124.4(4) .
C208 C203 C204 120.8(6) .
C208 C203 H20A 119.6 .
C204 C203 H20A 119.6 .
C205 C204 C203 118.9(6) .
C205 C204 H20B 120.5 .
C203 C204 H20B 120.5 .
C204 C205 C206 121.3(5) .
C204 C205 H20C 119.3 .
C206 C205 H20C 119.3 .
C205 C206 C201 119.9(6) .
C205 C206 H20D 120.0 .
C201 C206 H20D 120.0 .
C201 C208 C203 120.5(5) .
C201 C208 H20E 119.7 .
C203 C208 H20E 119.7 .
C212 C211 C216 120.5(5) .
C212 C211 P2 117.9(3) .
C216 C211 P2 121.4(4) .
C213 C212 C211 118.9(5) .
C213 C212 H21A 120.5 .
C211 C212 H21A 120.5 .
C212 C213 C214 120.4(5) .
C212 C213 H21B 119.8 .
C214 C213 H21B 119.8 .
C215 C214 C213 120.8(5) .
C215 C214 H21C 119.6 .
C213 C214 H21C 119.6 .
C216 C215 C214 119.7(5) .
C216 C215 H21D 120.1 .
C214 C215 H21D 120.1 .
C215 C216 C211 119.6(5) .
C215 C216 H21E 120.2 .
C211 C216 H21E 120.2 .
C302 C301 C306 117.5(4) .
C302 C301 P3 124.6(3) .
C306 C301 P3 117.4(3) .
C301 C302 C303 120.0(5) .
C301 C302 H30A 120.0 .
C303 C302 H30A 120.0 .
C304 C303 C302 121.9(5) .
C304 C303 H30B 119.0 .
C302 C303 H30B 119.0 .
C305 C304 C303 118.9(5) .
C305 C304 H30C 120.6 .
C303 C304 H30C 120.6 .
C304 C305 C306 119.7(4) .
C304 C305 H30D 120.1 .
C306 C305 H30D 120.1 .
C301 C306 C305 122.0(4) .
C301 C306 H30E 119.0 .
C305 C306 H30E 119.0 .
C312 C311 C316 119.6(4) .
C312 C311 P3 118.3(3) .
C316 C311 P3 122.1(4) .
C311 C312 C313 119.9(5) .
C311 C312 H31A 120.0 .
C313 C312 H31A 120.0 .
C312 C313 C314 119.5(5) .
C312 C313 H31B 120.2 .
C314 C313 H31B 120.2 .
C315 C314 C313 121.3(5) .
C315 C314 H31C 119.4 .
C313 C314 H31C 119.4 .
C314 C315 C316 119.9(5) .
C314 C315 H31D 120.1 .
C316 C315 H31D 120.1 .
C315 C316 C311 119.8(5) .
C315 C316 H31E 120.1 .
C311 C316 H31E 120.1 .
C402 C401 C406 118.9(4) .
C402 C401 P4 117.3(4) .
C406 C401 P4 123.7(4) .
C401 C402 C403 118.6(6) .
C401 C402 H40A 120.7 .
C403 C402 H40A 120.7 .
C402 C403 C404 122.0(6) .
C402 C403 H40B 119.0 .
C404 C403 H40B 119.0 .
C405 C404 C403 119.3(5) .
C405 C404 H40C 120.4 .
C403 C404 H40C 120.4 .
C404 C405 C406 119.2(6) .
C404 C405 H40D 120.4 .
C406 C405 H40D 120.4 .
C405 C406 C401 121.9(5) .
C405 C406 H40E 119.1 .
C401 C406 H40E 119.1 .
C412 C411 C416 119.4(4) .
C412 C411 P4 116.9(3) .
C416 C411 P4 123.6(4) .
C413 C412 C411 119.7(4) .
C413 C412 H41A 120.2 .
C411 C412 H41A 120.2 .
C414 C413 C412 120.4(5) .
C414 C413 H41B 119.8 .
C412 C413 H41B 119.8 .
C415 C414 C413 120.4(4) .
C415 C414 H41C 119.8 .
C413 C414 H41C 119.8 .
C414 C415 C416 119.7(4) .
C414 C415 H41D 120.1 .
C416 C415 H41D 120.1 .
C415 C416 C411 120.3(4) .
C415 C416 H41E 119.8 .
C411 C416 H41E 119.8 .
C502 C501 C505 119.1(4) .
C502 C501 P5 123.2(4) .
C505 C501 P5 117.7(3) .
C503 C502 C501 119.6(5) .
C503 C502 H50A 120.2 .
C501 C502 H50A 120.2 .
C502 C503 C504 120.6(5) .
C502 C503 H50B 119.7 .
C504 C503 H50B 119.7 .
C506 C504 C503 120.9(4) .
C506 C504 H50C 119.6 .
C503 C504 H50C 119.6 .
C506 C505 C501 120.5(5) .
C506 C505 H50D 119.7 .
C501 C505 H50D 119.7 .
C504 C506 C505 119.2(5) .
C504 C506 H50E 120.4 .
C505 C506 H50E 120.4 .
C512 C511 C516 120.4(4) .
C512 C511 P5 122.5(4) .
C516 C511 P5 117.1(3) .
C513 C512 C511 118.7(5) .
C513 C512 H51A 120.7 .
C511 C512 H51A 120.7 .
C512 C513 C514 120.7(5) .
C512 C513 H51B 119.7 .
C514 C513 H51B 119.7 .
C515 C514 C513 121.2(5) .
C515 C514 H51C 119.4 .
C513 C514 H51C 119.4 .
C514 C515 C516 119.0(5) .
C514 C515 H51D 120.5 .
C516 C515 H51D 120.5 .
C515 C516 C511 120.0(4) .
C515 C516 H51E 120.0 .
C511 C516 H51E 120.0 .
C602 C601 C606 117.7(4) .
C602 C601 P6 117.2(3) .
C606 C601 P6 125.0(4) .
C601 C602 C603 120.4(5) .
C601 C602 H60A 119.8 .
C603 C602 H60A 119.8 .
C604 C603 C602 121.3(5) .
C604 C603 H60B 119.4 .
C602 C603 H60B 119.4 .
C605 C604 C603 118.9(5) .
C605 C604 H60C 120.6 .
C603 C604 H60C 120.6 .
C604 C605 C606 120.0(4) .
C604 C605 H60D 120.0 .
C606 C605 H60D 120.0 .
C601 C606 C605 121.7(4) .
C601 C606 H60E 119.1 .
C605 C606 H60E 119.1 .
C612 C611 C616 118.1(4) .
C612 C611 P6 123.1(3) .
C616 C611 P6 118.6(3) .
C611 C612 C613 119.5(4) .
C611 C612 H61A 120.2 .
C613 C612 H61A 120.2 .
C614 C613 C612 121.8(4) .
C614 C613 H61B 119.1 .
C612 C613 H61B 119.1 .
C615 C614 C613 119.6(4) .
C615 C614 H61C 120.2 .
C613 C614 H61C 120.2 .
C614 C615 C616 118.5(4) .
C614 C615 H61D 120.7 .
C616 C615 H61D 120.7 .
C615 C616 C611 122.4(4) .
C615 C616 H61E 118.8 .
C611 C616 H61E 118.8 .

loop_
_geom_bond_atom_site_label_1
_geom_bond_atom_site_label_2
_geom_bond_distance
_geom_bond_site_symmetry_2
Au1 C11 1.975(5) .
Au1 C1 1.989(5) .
Au1 Au2 2.9273(9) .
Au1 Ag2 2.9406(9) .
Au1 Ag1 2.9747(8) .
Au2 P1 2.3138(12) .
Au2 P2 2.3301(13) .
Ag1 C1 2.364(4) .
Ag1 P5 2.4140(13) .
Ag1 P6 2.4437(12) .
Ag2 C11 2.385(4) .
Ag2 P3 2.4593(13) .
Ag2 P4 2.4798(15) .
P1 C101 1.779(5) .
P1 C111 1.824(4) .
P1 C33 1.857(4) .
P2 C211 1.811(5) .
P2 C201 1.828(5) .
P2 C21 1.843(4) .
P3 C311 1.800(4) .
P3 C301 1.828(4) .
P3 C25 1.861(5) .
P4 C45 1.810(5) .
P4 C411 1.818(4) .
P4 C401 1.851(5) .
P5 C501 1.803(4) .
P5 C511 1.814(5) .
P5 C41 1.853(4) .
P6 C31 1.807(4) .
P6 C611 1.837(4) .
P6 C601 1.840(4) .
Cl1 O1 1.426(5) .
Cl1 O4 1.427(3) .
Cl1 O3 1.435(3) .
Cl1 O2 1.459(5) .
Cl2 O6 1.425(4) .
Cl2 O8 1.432(4) .
Cl2 O7 1.435(4) .
Cl2 O5 1.450(4) .
Cl3 C01 1.799(5) .
Cl4 C02 1.786(5) .
Cl5 C03 1.808(5) .
Cl6 Cl6' 0.726(4) .
Cl6 C04 1.805(7) .
Cl6' C04 1.757(8) .
Cl7 C05 1.793(6) .
N1 C25 1.354(5) .
N1 C21 1.374(6) .
N2 C33 1.320(6) .
N2 C31 1.366(5) .
N3 C41 1.330(6) .
N3 C45 1.364(6) .
C1 C2 1.233(6) .
C1 H1C 0.9800 .
C01 C02 1.530(7) .
C01 H01A 0.9700 .
C01 H01B 0.9700 .
C2 C3 1.442(6) .
C02 H02A 0.9700 .
C02 H02B 0.9700 .
C3 C4 1.357(8) .
C3 C8 1.382(7) .
C03 C03 1.522(10) 2_545
C03 H03A 0.9700 .
C03 H03B 0.9700 .
C04 C05 1.445(8) .
C4 C5 1.393(14) .
C4 C5' 1.465(12) .
C4 H4B 0.9800 .
C5 C5' 0.703(12) .
C5 C6 1.471(13) .
C5 H5B 0.9800 .
C5' C6 1.353(11) .
C5' H5'A 0.9800 .
C05 H05A 0.9700 .
C05 H05B 0.9700 .
C6 C7 1.349(8) .
C6 H6B 0.9800 .
C7 C8 1.397(8) .
C7 H7B 0.9300 .
C8 H8B 0.9300 .
C11 C12 1.206(6) .
C12 C13 1.418(7) .
C13 C14 1.405(6) .
C13 C18 1.410(6) .
C14 C15 1.364(7) .
C14 H14A 0.9300 .
C15 C16 1.393(7) .
C15 H15A 0.9300 .
C16 C17 1.383(7) .
C16 H16A 0.9300 .
C17 C18 1.365(7) .
C17 H17A 0.9300 .
C18 H18A 0.9300 .
C21 C22 1.368(7) .
C22 C23 1.411(6) .
C22 H22A 0.9300 .
C23 C24 1.412(7) .
C23 H23A 0.9300 .
C24 C25 1.368(7) .
C24 H24A 0.9300 .
C31 C32 1.393(6) .
C32 C35 1.372(7) .
C32 H32A 0.9300 .
C33 C34 1.403(6) .
C34 C35 1.410(6) .
C34 H34A 0.9300 .
C35 H35A 0.9300 .
C41 C42 1.421(6) .
C42 C43 1.395(7) .
C42 H42A 0.9300 .
C43 C44 1.366(7) .
C43 H43A 0.9300 .
C44 C45 1.420(6) .
C44 H44A 0.9300 .
C101 C106 1.381(6) .
C101 C102 1.399(6) .
C102 C103 1.361(7) .
C102 H10A 0.9300 .
C103 C104 1.372(7) .
C103 H10B 0.9300 .
C104 C105 1.387(7) .
C104 H10C 0.9300 .
C105 C106 1.369(7) .
C105 H10D 0.9300 .
C106 H10E 0.9300 .
C111 C116 1.410(6) .
C111 C112 1.412(6) .
C112 C113 1.401(7) .
C112 H11B 0.9300 .
C113 C114 1.398(7) .
C113 H11C 0.9300 .
C114 C115 1.408(7) .
C114 H11D 0.9300 .
C115 C116 1.393(7) .
C115 H11E 0.9300 .
C116 H11F 0.9300 .
C201 C208 1.392(7) .
C201 C206 1.425(7) .
C203 C208 1.402(8) .
C203 C204 1.403(9) .
C203 H20A 0.9300 .
C204 C205 1.376(11) .
C204 H20B 0.9300 .
C205 C206 1.401(9) .
C205 H20C 0.9300 .
C206 H20D 0.9300 .
C208 H20E 0.9300 .
C211 C212 1.407(8) .
C211 C216 1.417(6) .
C212 C213 1.370(8) .
C212 H21A 0.9300 .
C213 C214 1.408(7) .
C213 H21B 0.9300 .
C214 C215 1.383(9) .
C214 H21C 0.9300 .
C215 C216 1.379(8) .
C215 H21D 0.9300 .
C216 H21E 0.9300 .
C301 C302 1.378(7) .
C301 C306 1.388(6) .
C302 C303 1.394(8) .
C302 H30A 0.9300 .
C303 C304 1.373(8) .
C303 H30B 0.9300 .
C304 C305 1.358(7) .
C304 H30C 0.9300 .
C305 C306 1.400(6) .
C305 H30D 0.9300 .
C306 H30E 0.9300 .
C311 C312 1.371(7) .
C311 C316 1.420(6) .
C312 C313 1.389(7) .
C312 H31A 0.9300 .
C313 C314 1.397(8) .
C313 H31B 0.9300 .
C314 C315 1.350(9) .
C314 H31C 0.9300 .
C315 C316 1.382(7) .
C315 H31D 0.9300 .
C316 H31E 0.9300 .
C401 C402 1.390(7) .
C401 C406 1.405(7) .
C402 C403 1.401(8) .
C402 H40A 0.9300 .
C403 C404 1.404(10) .
C403 H40B 0.9300 .
C404 C405 1.371(9) .
C404 H40C 0.9300 .
C405 C406 1.400(7) .
C405 H40D 0.9300 .
C406 H40E 0.9300 .
C411 C412 1.391(6) .
C411 C416 1.410(6) .
C412 C413 1.390(7) .
C412 H41A 0.9300 .
C413 C414 1.389(7) .
C413 H41B 0.9300 .
C414 C415 1.382(7) .
C414 H41C 0.9300 .
C415 C416 1.384(7) .
C415 H41D 0.9300 .
C416 H41E 0.9300 .
C501 C502 1.387(7) .
C501 C505 1.404(6) .
C502 C503 1.369(7) .
C502 H50A 0.9300 .
C503 C504 1.384(7) .
C503 H50B 0.9300 .
C504 C506 1.365(8) .
C504 H50C 0.9300 .
C505 C506 1.381(7) .
C505 H50D 0.9300 .
C506 H50E 0.9300 .
C511 C512 1.410(6) .
C511 C516 1.424(7) .
C512 C513 1.389(8) .
C512 H51A 0.9300 .
C513 C514 1.408(8) .
C513 H51B 0.9300 .
C514 C515 1.391(8) .
C514 H51C 0.9300 .
C515 C516 1.396(7) .
C515 H51D 0.9300 .
C516 H51E 0.9300 .
C601 C602 1.366(8) .
C601 C606 1.402(6) .
C602 C603 1.413(8) .
C602 H60A 0.9300 .
C603 C604 1.388(7) .
C603 H60B 0.9300 .
C604 C605 1.360(7) .
C604 H60C 0.9300 .
C605 C606 1.408(6) .
C605 H60D 0.9300 .
C606 H60E 0.9300 .
C611 C612 1.381(6) .
C611 C616 1.420(6) .
C612 C613 1.410(7) .
C612 H61A 0.9300 .
C613 C614 1.403(7) .
C613 H61B 0.9300 .
C614 C615 1.376(7) .
C614 H61C 0.9300 .
C615 C616 1.412(6) .
C615 H61D 0.9300 .
C616 H61E 0.9300 .

loop_
_platon_squeeze_void_nr
_platon_squeeze_void_average_x
_platon_squeeze_void_average_y
_platon_squeeze_void_average_z
_platon_squeeze_void_volume
_platon_squeeze_void_count_electrons
1 0.000 0.168 0.500 256.7 28.2
2 0.352 0.676 0.293 17.6 0.1
3 0.648 0.324 0.707 17.5 0.1
